data_1561003
loop_
_publ_author_name
'Fertig, Alex A.'
'Rabbani, S. M. Gulam'
'Koch, Melissa D.'
'Brennessel, William W.'
'Mir\'o, Pere'
'Matson, Ellen M.'

_publ_section_title
;
 Physicochemical implications of surface alkylation of high-valent,
 Lindqvist-type polyoxovanadate-alkoxide clusters.
;
_journal_issue 12
_journal_name_full Nanoscale
_journal_page_first 6162
_journal_page_last 6173
_journal_paper_doi 10.1039/d0nr09201k
_journal_volume 13
_journal_year 2021
_chemical_formula_moiety 'C9 H15 N2 O23 V6, C16 H36 N'
_chemical_formula_sum 'C25 H51 N3 O23 V6'
_chemical_formula_weight 1067.32
_space_group_crystal_system monoclinic
_space_group_IT_number 14
_space_group_name_Hall '-P 2yn'
_space_group_name_H-M_alt 'P 1 21/n 1'
_atom_sites_solution_hydrogens geom
_atom_sites_solution_primary dual
_atom_sites_solution_secondary difmap
_audit_creation_date 2020-09-01
_audit_creation_method
;
Olex2 1.3-ac4
(compiled 2020.03.28 svn.rd84adfe8 for Rigaku Oxford Diffraction, GUI svn.r6032)
;
_audit_update_record
;
2020-12-30 deposited with the CCDC.	2021-03-05 downloaded from the CCDC.
;
_cell_angle_alpha 90
_cell_angle_beta 100.6180(10)
_cell_angle_gamma 90
_cell_formula_units_Z 4
_cell_length_a 13.85930(10)
_cell_length_b 17.31290(10)
_cell_length_c 17.69540(10)
_cell_measurement_reflns_used 39776
_cell_measurement_temperature 100.00(10)
_cell_measurement_theta_max 77.3150
_cell_measurement_theta_min 3.5960
_cell_volume 4173.22(5)
_computing_cell_refinement 'CrysAlisPro 1.171.40.84a (Rigaku OD, 2020)'
_computing_data_collection 'CrysAlisPro 1.171.40.84a (Rigaku OD, 2020)'
_computing_data_reduction 'CrysAlisPro 1.171.40.84a (Rigaku OD, 2020)'
_computing_molecular_graphics 'Olex2 1.3-ac4 (Dolomanov et al., 2009)'
_computing_publication_material 'Olex2 1.3-ac4 (Dolomanov et al., 2009)'
_computing_structure_refinement 'SHELXL 2018/3 (Sheldrick, 2015b)'
_computing_structure_solution 'SHELXT 2018/2 (Sheldrick, 2015a)'
_diffrn_ambient_environment N~2~
_diffrn_ambient_temperature 100.00(10)
_diffrn_detector 'Hybrid Pixel Array Detector'
_diffrn_detector_area_resol_mean 10.0000
_diffrn_detector_type HyPix
_diffrn_measured_fraction_theta_full 0.998
_diffrn_measured_fraction_theta_max 0.987
_diffrn_measurement_details
;
List of Runs (angles in degrees, time in seconds):

  # Type    Start    End  Width  t~exp~   \w     \q     \k     \f   Frames
#--------------------------------------------------------------------------
  1  \w     -5.00  24.00   0.50    0.20    --  -49.75  19.00 -90.00   58
  2  \w     -5.00  24.00   0.50    0.20    --  -49.75  19.00 -30.00   58
  3  \w     -5.00  24.00   0.50    0.20    --  -49.75  19.00  60.00   58
  4  \w     22.00  89.00   0.50    0.20    --   49.75-112.00  47.00  134
  5  \w     34.00 112.00   0.50    0.81    --  105.75-112.00  47.00  156
  6  \w     34.00 127.00   0.50    0.81    --  105.75 -77.00  60.00  186
  7  \w     98.00 178.00   0.50    0.81    --  105.75  30.00  60.00  160
  8  \w    100.00 178.00   0.50    0.81    --  105.75 112.00 140.00  156
  9  \w     92.00 178.00   0.50    0.81    --  105.75 125.00 120.00  172
 10  \w     98.00 175.00   0.50    0.81    --  105.75  15.00 -90.00  154
 11  \w     98.00 175.00   0.50    0.81    --  105.75  15.00-150.00  154
 12  \w     98.00 175.00   0.50    0.81    --  105.75  15.00-120.00  154
 13  \w     42.00 121.00   0.50    0.20    --   49.75  38.00  30.00  158
 14  \w     34.00  80.00   0.50    0.81    --  105.75 -61.00  60.00   92
 15  \w     34.00 109.00   0.50    0.81    --  105.75 -94.00  60.00  150
 16  \w     34.00 127.00   0.50    0.81    --  105.75 -77.00 150.00  186
 17  \w     34.00  80.00   0.50    0.81    --  105.75 -61.00  30.00   92
 18  \w     34.00 116.00   0.50    0.81    --  105.75-125.00 120.00  164
 19  \w     34.00 109.00   0.50    0.81    --  105.75 -94.00 120.00  150
 20  \w     34.00  80.00   0.50    0.81    --  105.75 -61.00-120.00   92
 21  \w     34.00 109.00   0.50    0.81    --  105.75 -94.00-180.00  150
 22  \w     34.00  80.00   0.50    0.81    --  105.75 -61.00-180.00   92
 23  \w     34.00  80.00   0.50    0.81    --  105.75 -61.00-150.00   92
 24  \w     29.00 121.00   0.50    0.20    --   49.75  77.00  60.00  184
 25  \w     29.00 121.00   0.50    0.20    --   49.75  77.00 150.00  184
 26  \w    -86.00   0.00   0.50    0.20    --  -49.75 112.00 140.00  172
 27  \w    -86.00 -12.00   0.50    0.81    --  -84.25 112.00 140.00  148
 28  \w   -121.00 -68.00   0.50    0.20    --  -49.75 -77.00-150.00  106
 29  \w   -121.00 -70.00   0.50    0.20    --  -49.75-125.00-150.00  102
 30  \w   -121.00 -70.00   0.50    0.20    --  -49.75-125.00-180.00  102
 31  \w   -121.00 -29.00   0.50    0.20    --  -49.75 -77.00 -90.00  184
 32  \w   -121.00 -29.00   0.50    0.20    --  -49.75 -77.00   0.00  184
 33  \w   -121.00 -70.00   0.50    0.20    --  -49.75-125.00 120.00  102
 34  \w   -156.00 -78.00   0.50    0.81    --  -84.25-112.00  47.00  156
;
_diffrn_measurement_device 'four-circle diffractometer'
_diffrn_measurement_device_type 'XtaLAB Synergy, Dualflex, HyPix'
_diffrn_measurement_method '\w scans'
_diffrn_orient_matrix_type 'CrysAlisPro convention (1999,Acta A55,543-557)'
_diffrn_orient_matrix_UB_11 0.1046485000
_diffrn_orient_matrix_UB_12 -0.0063475000
_diffrn_orient_matrix_UB_13 0.0475378000
_diffrn_orient_matrix_UB_21 -0.0007952000
_diffrn_orient_matrix_UB_22 0.0870808000
_diffrn_orient_matrix_UB_23 0.0177260000
_diffrn_orient_matrix_UB_31 -0.0429139000
_diffrn_orient_matrix_UB_32 -0.0170468000
_diffrn_orient_matrix_UB_33 0.0726172000
_diffrn_radiation_monochromator mirror
_diffrn_radiation_probe x-ray
_diffrn_radiation_type 'Cu K\a'
_diffrn_radiation_wavelength 1.54184
_diffrn_reflns_av_R_equivalents 0.0856
_diffrn_reflns_av_unetI/netI 0.0351
_diffrn_reflns_Laue_measured_fraction_full 0.998
_diffrn_reflns_Laue_measured_fraction_max 0.987
_diffrn_reflns_limit_h_max 17
_diffrn_reflns_limit_h_min -17
_diffrn_reflns_limit_k_max 21
_diffrn_reflns_limit_k_min -21
_diffrn_reflns_limit_l_max 22
_diffrn_reflns_limit_l_min -18
_diffrn_reflns_number 71313
_diffrn_reflns_point_group_measured_fraction_full 0.998
_diffrn_reflns_point_group_measured_fraction_max 0.987
_diffrn_reflns_theta_full 74.504
_diffrn_reflns_theta_max 77.910
_diffrn_reflns_theta_min 3.602
_diffrn_source 'micro-focus sealed X-ray tube'
_diffrn_source_type 'PhotonJet (Cu) X-ray Source'
_exptl_absorpt_coefficient_mu 11.578
_exptl_absorpt_correction_T_max 1.00000
_exptl_absorpt_correction_T_min 0.17550
_exptl_absorpt_correction_type multi-scan
_exptl_absorpt_process_details
;
CrysAlisPro 1.171.40.84a (Rigaku Oxford Diffraction, 2020)
Empirical absorption correction using spherical harmonics,
implemented in SCALE3 ABSPACK scaling algorithm.
;
_exptl_crystal_colour red-orange
_exptl_crystal_colour_primary orange
_exptl_crystal_density_diffrn 1.699
_exptl_crystal_description block
_exptl_crystal_F_000 2176
_exptl_crystal_size_max 0.278
_exptl_crystal_size_mid 0.147
_exptl_crystal_size_min 0.13
_refine_diff_density_max 1.047
_refine_diff_density_min -1.006
_refine_diff_density_rms 0.117
_refine_ls_extinction_method none
_refine_ls_goodness_of_fit_ref 1.136
_refine_ls_hydrogen_treatment constr
_refine_ls_matrix_type full
_refine_ls_number_parameters 648
_refine_ls_number_reflns 8801
_refine_ls_number_restraints 218
_refine_ls_restrained_S_all 1.127
_refine_ls_R_factor_all 0.0668
_refine_ls_R_factor_gt 0.0645
_refine_ls_shift/su_max 0.001
_refine_ls_shift/su_mean 0.000
_refine_ls_structure_factor_coef Fsqd
_refine_ls_weighting_details 'w=1/[\s^2^(Fo^2^)+(0.0530P)^2^+21.2508P] where P=(Fo^2^+2Fc^2^)/3'
_refine_ls_weighting_scheme calc
_refine_ls_wR_factor_gt 0.1586
_refine_ls_wR_factor_ref 0.1600
_reflns_Friedel_coverage 0.000
_reflns_number_gt 8373
_reflns_number_total 8801
_reflns_threshold_expression 'I > 2\s(I)'
_cod_data_source_file d0nr09201k2.cif
_cod_data_source_block mataf22
_cod_depositor_comments 'Adding full bibliography for 1561002--1561005.cif.'
_cod_database_code 1561003
_shelx_shelxl_version_number 2018/3
_shelx_space_group_comment
;
The symmetry employed for this shelxl refinement is uniquely defined
by the following loop, which should always be used as a source of
symmetry information in preference to the above space-group names.
They are only intended as comments.
;
_shelx_estimated_absorpt_t_max 0.314
_shelx_estimated_absorpt_t_min 0.141
_reflns_odcompleteness_completeness 99.83
_reflns_odcompleteness_iscentric 1
_reflns_odcompleteness_theta 74.33
_olex2_refinement_description
;
1. Fixed Uiso
 At 1.2 times of:
  All C(H,H) groups, All C(H,H,H,H) groups
 At 1.5 times of:
  All C(H,H,H) groups
2. Restrained distances
 C8-N2 \\sim C8-N2'
 with sigma of 0.01
 N2-O22 \\sim N2-O23 \\sim N2'-O22' \\sim N2'-O23'
 with sigma of 0.01
 O22-O23 \\sim O22'-O23'
 with sigma of 0.02
 O16-C25 \\sim O10-C25' \\sim O9-C25"
 with sigma of 0.01
3. Uiso/Uaniso restraints and constraints
All non-hydrogen atoms have similar U: within 1.2A with sigma of 0.01 and sigma
for terminal atoms of 0.02 within 1.2A
O22' \\sim N2' \\sim O23': within 2A with sigma of 0.002 and sigma for terminal
atoms of 0.004 within 2A
O10 \\sim C25': within 2A with sigma of 0.002 and sigma for terminal atoms of
0.004 within 2A
O9 \\sim C25": within 2A with sigma of 0.004 and sigma for terminal atoms of
0.008 within 2A
4. Rigid body (RIGU) restrains
 C8, N2, O22, O23
 with sigma for 1-2 distances of 0.004 and sigma for 1-3 distances of 0.004
 O16, C25
 with sigma for 1-2 distances of 0.004 and sigma for 1-3 distances of 0.004
 C13, C14, C15, C16
 with sigma for 1-2 distances of 0.004 and sigma for 1-3 distances of 0.004
 C13, C14', C15', C16'
 with sigma for 1-2 distances of 0.004 and sigma for 1-3 distances of 0.004
 C17, C18, C19, C20
 with sigma for 1-2 distances of 0.004 and sigma for 1-3 distances of 0.004
 C17, C18, C19', C20'
 with sigma for 1-2 distances of 0.004 and sigma for 1-3 distances of 0.004
 C21, C22, C23, C24
 with sigma for 1-2 distances of 0.004 and sigma for 1-3 distances of 0.004
 C21, C22', C23', C24'
 with sigma for 1-2 distances of 0.004 and sigma for 1-3 distances of 0.004
5. Same fragment restrains
{C13, C14', C15', C16'} sigma for 1-2: 0.02, 1-3: 0.04
as in
{C13, C14, C15, C16}
{C18, C19', C20'} sigma for 1-2: 0.02, 1-3: 0.04
as in
{C18, C19, C20}
{C21, C22', C23', C24'} sigma for 1-2: 0.02, 1-3: 0.04
as in
{C21, C22, C23, C24}
6. Others
 1*[Sof(C25)+Sof(H25A)+Sof(H25B)+Sof(H25C)]+1*[Sof(C25')+Sof(H25D)+Sof(H25E)+
 Sof(H25F)]+1*[Sof(C25")+Sof(H25G)+Sof(H25H)+Sof(H25I)]=1 with esd of 0.0001
 1*[Sof(C25")+Sof(H25G)+Sof(H25H)+Sof(H25I)]+1*[Sof(H13A)+Sof(H13B)+Sof(H13C)+
 Sof(H13D)+Sof(C14)+Sof(H14A)+Sof(H14B)+Sof(C15)+Sof(H15A)+Sof(H15B)+Sof(C16)+
 Sof(H16A)+Sof(H16B)+Sof(H16C)+Sof(C14')+Sof(H14C)+Sof(H14D)+Sof(C15')+
 Sof(H15C)+Sof(H15D)+Sof(C16')+Sof(H16D)+Sof(H16E)+Sof(H16F)]=1 with esd of
 0.0001
 Sof(C25)=Sof(H25A)=Sof(H25B)=Sof(H25C)=FVAR(1)
 Sof(C25')=Sof(H25D)=Sof(H25E)=Sof(H25F)=FVAR(2)
 Sof(C25")=Sof(H25G)=Sof(H25H)=Sof(H25I)=FVAR(3)
 Sof(N2')=Sof(O22')=Sof(O23')=1-FVAR(4)
 Sof(N2)=Sof(O22)=Sof(O23)=FVAR(4)
 Sof(H13C)=Sof(H13D)=Sof(C14')=Sof(H14C)=Sof(H14D)=Sof(C15')=Sof(H15C)=
 Sof(H15D)=Sof(C16')=Sof(H16D)=Sof(H16E)=Sof(H16F)=1-FVAR(5)
 Sof(H13A)=Sof(H13B)=Sof(C14)=Sof(H14A)=Sof(H14B)=Sof(C15)=Sof(H15A)=Sof(H15B)=
 Sof(C16)=Sof(H16A)=Sof(H16B)=Sof(H16C)=FVAR(5)
 Sof(H18C)=Sof(H18D)=Sof(C19')=Sof(H19C)=Sof(H19D)=Sof(C20')=Sof(H20D)=
 Sof(H20E)=Sof(H20F)=1-FVAR(6)
 Sof(H18A)=Sof(H18B)=Sof(C19)=Sof(H19A)=Sof(H19B)=Sof(C20)=Sof(H20A)=Sof(H20B)=
 Sof(H20C)=FVAR(6)
 Sof(H21C)=Sof(H21D)=Sof(C22')=Sof(H22C)=Sof(H22D)=Sof(C23')=Sof(H23C)=
 Sof(H23D)=Sof(C24')=Sof(H24D)=Sof(H24E)=Sof(H24F)=1-FVAR(7)
 Sof(H21A)=Sof(H21B)=Sof(C22)=Sof(H22A)=Sof(H22B)=Sof(C23)=Sof(H23A)=Sof(H23B)=
 Sof(C24)=Sof(H24A)=Sof(H24B)=Sof(H24C)=FVAR(7)
7.a Secondary CH2 refined with riding coordinates:
 C1(H1A,H1B), C2(H2A,H2B), C3(H3A,H3B), C5(H5A,H5B), C6(H6A,H6B), C7(H7A,H7B),
 C9(H9A,H9B), C10(H10A,H10B), C11(H11A,H11B), C13(H13A,H13B), C13(H13C,H13D),
 C14(H14A,H14B), C15(H15A,H15B), C14'(H14C,H14D), C15'(H15C,H15D), C17(H17A,
 H17B), C18(H18A,H18B), C18(H18C,H18D), C19(H19A,H19B), C19'(H19C,H19D),
 C21(H21A,H21B), C21(H21C,H21D), C22(H22A,H22B), C23(H23A,H23B), C22'(H22C,
 H22D), C23'(H23C,H23D)
7.b Idealised Me refined as rotating group:
 C25(H25A,H25B,H25C), C25'(H25D,H25E,H25F), C25"(H25G,H25H,H25I), C12(H12A,
 H12B,H12C), C16(H16A,H16B,H16C), C16'(H16D,H16E,H16F), C20(H20A,H20B,H20C),
 C20'(H20D,H20E,H20F), C24(H24A,H24B,H24C), C24'(H24D,H24E,H24F)
;
_olex2_submission_original_sample_id mataf22
_olex2_submission_special_instructions 'No special instructions were received'
_oxdiff_exptl_absorpt_empirical_details
;
Empirical correction (ABSPACK) includes:
- Absorption correction using spherical harmonics
- Frame scaling
;
_oxdiff_exptl_absorpt_empirical_full_max 3.942
_oxdiff_exptl_absorpt_empirical_full_min 0.556

loop_
_space_group_symop_operation_xyz
'x, y, z'
'-x+1/2, y+1/2, -z+1/2'
'-x, -y, -z'
'x-1/2, -y-1/2, z-1/2'

loop_
_atom_site_label
_atom_site_type_symbol
_atom_site_fract_x
_atom_site_fract_y
_atom_site_fract_z
_atom_site_U_iso_or_equiv
_atom_site_adp_type
_atom_site_occupancy
_atom_site_site_symmetry_order
_atom_site_calc_flag
_atom_site_refinement_flags_posn
_atom_site_refinement_flags_adp
_atom_site_refinement_flags_occupancy
_atom_site_disorder_assembly
_atom_site_disorder_group
V1 V 0.62282(6) 0.64375(5) 0.52002(6) 0.0372(2) Uani 1 1 d . . . . .
V2 V 0.60444(5) 0.73849(5) 0.35657(4) 0.02450(19) Uani 1 1 d . . . . .
V3 V 0.48522(5) 0.79729(4) 0.49149(4) 0.01821(16) Uani 1 1 d . . . . .
V4 V 0.67468(5) 0.79373(4) 0.60696(4) 0.01488(15) Uani 1 1 d . . . . .
V5 V 0.79353(5) 0.73325(5) 0.47294(4) 0.02298(18) Uani 1 1 d . . . . .
V6 V 0.65767(5) 0.88605(4) 0.44236(4) 0.02098(17) Uani 1 1 d . . . . .
O1 O 0.5994(3) 0.5564(2) 0.5386(3) 0.0614(15) Uani 1 1 d . . . . .
O2 O 0.5661(3) 0.7121(3) 0.2700(2) 0.0453(11) Uani 1 1 d . . . . .
O3 O 0.3716(2) 0.8125(2) 0.4896(2) 0.0302(7) Uani 1 1 d . . . . .
O4 O 0.7134(2) 0.8201(2) 0.69419(17) 0.0277(7) Uani 1 1 d . . . . .
O5 O 0.9076(2) 0.7189(3) 0.4756(2) 0.0442(11) Uani 1 1 d . . . . .
O6 O 0.6822(3) 0.9742(2) 0.4268(2) 0.0423(10) Uani 1 1 d . . . . .
O7 O 0.5827(2) 0.63661(19) 0.4058(2) 0.0311(8) Uani 1 1 d . . . . .
O8 O 0.4852(2) 0.68490(17) 0.51233(17) 0.0224(6) Uani 1 1 d . . . . .
O9 O 0.6524(2) 0.69057(18) 0.61410(18) 0.0251(7) Uani 1 1 d D U . . .
O10 O 0.7513(2) 0.6388(2) 0.5076(2) 0.0370(9) Uani 1 1 d D U . . .
O11 O 0.4721(2) 0.76190(17) 0.38143(15) 0.0179(6) Uani 1 1 d . . . . .
O12 O 0.5421(2) 0.81614(19) 0.58948(16) 0.0225(6) Uani 1 1 d . . . . .
O13 O 0.80659(19) 0.77076(16) 0.58199(15) 0.0163(5) Uani 1 1 d . . . . .
O14 O 0.7363(2) 0.7161(3) 0.3750(2) 0.0399(10) Uani 1 1 d . . . . .
O15 O 0.6259(2) 0.8420(2) 0.34897(17) 0.0356(9) Uani 1 1 d . . . . .
O16 O 0.5272(2) 0.89203(17) 0.45550(19) 0.0263(7) Uani 1 1 d D . . . .
O17 O 0.6957(2) 0.89531(16) 0.55800(16) 0.0191(6) Uani 1 1 d . . . . .
O18 O 0.7941(2) 0.8460(2) 0.45114(16) 0.0270(7) Uani 1 1 d . . . . .
O19 O 0.63938(19) 0.76590(16) 0.48204(15) 0.0146(5) Uani 1 1 d . . . . .
C1 C 0.4975(4) 0.5928(3) 0.3729(4) 0.0379(13) Uani 1 1 d . . . . .
H1A H 0.501781 0.541312 0.394890 0.046 Uiso 1 1 calc R U . . .
H1B H 0.493932 0.588079 0.317868 0.046 Uiso 1 1 calc R U . . .
C2 C 0.4042(3) 0.6387(3) 0.4753(3) 0.0281(10) Uani 1 1 d . . . . .
H2A H 0.342949 0.661720 0.483052 0.034 Uiso 1 1 calc R U . . .
H2B H 0.408787 0.587361 0.497692 0.034 Uiso 1 1 calc R U . . .
C3 C 0.3915(3) 0.7135(2) 0.3513(2) 0.0199(8) Uani 1 1 d . . . . .
H3A H 0.386464 0.708486 0.296116 0.024 Uiso 1 1 calc R U . . .
H3B H 0.331100 0.736437 0.361062 0.024 Uiso 1 1 calc R U . . .
C4 C 0.4056(3) 0.6332(3) 0.3892(3) 0.0268(10) Uani 1 1 d . . . . .
N1 N 0.3169(3) 0.5866(2) 0.3517(3) 0.0351(10) Uani 1 1 d . . . . .
O20 O 0.3257(3) 0.5431(2) 0.2990(2) 0.0443(10) Uani 1 1 d . . . . .
O21 O 0.2404(3) 0.5970(3) 0.3742(3) 0.0549(12) Uani 1 1 d . . . . .
C5 C 0.7798(3) 0.9403(3) 0.5896(3) 0.0269(10) Uani 1 1 d . . . . .
H5A H 0.783744 0.946127 0.644643 0.032 Uiso 1 1 calc R U . . .
H5B H 0.774845 0.991257 0.566524 0.032 Uiso 1 1 calc R U . . .
C6 C 0.8740(3) 0.8936(3) 0.4870(3) 0.0319(11) Uani 1 1 d . . . . .
H6A H 0.867992 0.944716 0.464288 0.038 Uiso 1 1 calc R U . . .
H6B H 0.935767 0.871378 0.479348 0.038 Uiso 1 1 calc R U . . .
C7 C 0.8873(3) 0.8199(3) 0.6129(2) 0.0208(8) Uani 1 1 d . . . . .
H7A H 0.948239 0.797175 0.604140 0.025 Uiso 1 1 calc R U . . .
H7B H 0.891117 0.825821 0.667849 0.025 Uiso 1 1 calc R U . . .
C8 C 0.8722(3) 0.8990(3) 0.5734(3) 0.0257(9) Uani 1 1 d D . . . .
N2 N 0.9556(4) 0.9530(3) 0.6076(3) 0.0362(15) Uani 0.766(8) 1 d D U P A 1
O22 O 0.9580(4) 1.0177(3) 0.5816(3) 0.0407(14) Uani 0.766(8) 1 d D . P A 1
O23 O 1.0129(5) 0.9322(4) 0.6638(4) 0.068(2) Uani 0.766(8) 1 d D U P A 1
N2' N 0.9672(10) 0.9388(16) 0.6121(14) 0.054(3) Uani 0.234(8) 1 d D U P A 2
O22' O 0.9643(14) 0.9625(14) 0.6766(11) 0.059(4) Uani 0.234(8) 1 d D U P A 2
O23' O 1.0447(11) 0.9161(12) 0.5970(11) 0.054(4) Uani 0.234(8) 1 d D U P A 2
C25 C 0.4869(10) 0.9611(5) 0.4855(6) 0.046(3) Uani 0.550(3) 1 d D . P B 1
H25A H 0.417166 0.955446 0.480982 0.068 Uiso 0.550(3) 1 calc R U P B 1
H25B H 0.500696 1.005340 0.456555 0.068 Uiso 0.550(3) 1 calc R U P B 1
H25C H 0.516360 0.967844 0.538548 0.068 Uiso 0.550(3) 1 calc R U P B 1
C25' C 0.7829(13) 0.5633(8) 0.4936(12) 0.036(2) Uani 0.280(3) 1 d D U P C 2
H25D H 0.758183 0.549437 0.441054 0.054 Uiso 0.280(3) 1 calc R U P C 2
H25E H 0.758704 0.527474 0.527075 0.054 Uiso 0.280(3) 1 calc R U P C 2
H25F H 0.853389 0.561670 0.503104 0.054 Uiso 0.280(3) 1 calc R U P C 2
C25" C 0.609(2) 0.6440(15) 0.6656(14) 0.029(4) Uani 0.170(2) 1 d D U P D 3
H25G H 0.599921 0.592360 0.645914 0.044 Uiso 0.170(2) 1 calc R U P D 3
H25H H 0.546126 0.665366 0.670269 0.044 Uiso 0.170(2) 1 calc R U P D 3
H25I H 0.650771 0.643234 0.715210 0.044 Uiso 0.170(2) 1 calc R U P D 3
N3 N 0.8976(3) 0.6065(2) 0.2484(2) 0.0194(7) Uani 1 1 d . . . . .
C9 C 0.9702(3) 0.5525(3) 0.2206(2) 0.0224(9) Uani 1 1 d . . . . .
H9A H 0.934809 0.522718 0.177922 0.027 Uiso 1 1 calc R U . . .
H9B H 1.018011 0.583817 0.200874 0.027 Uiso 1 1 calc R U . . .
C10 C 1.0253(3) 0.4965(3) 0.2792(3) 0.0263(9) Uani 1 1 d . . . . .
H10A H 0.979161 0.463930 0.299397 0.032 Uiso 1 1 calc R U . . .
H10B H 1.063657 0.524946 0.321611 0.032 Uiso 1 1 calc R U . . .
C11 C 1.0933(3) 0.4466(3) 0.2403(3) 0.0287(10) Uani 1 1 d . . . . .
H11A H 1.056225 0.425252 0.193049 0.034 Uiso 1 1 calc R U . . .
H11B H 1.145146 0.478663 0.227014 0.034 Uiso 1 1 calc R U . . .
C12 C 1.1381(5) 0.3818(4) 0.2918(4) 0.0542(17) Uani 1 1 d . . . . .
H12A H 1.170837 0.402631 0.340015 0.081 Uiso 1 1 calc R U . . .
H12B H 1.184654 0.354590 0.267670 0.081 Uiso 1 1 calc R U . . .
H12C H 1.087434 0.346942 0.300452 0.081 Uiso 1 1 calc R U . . .
C13 C 0.9496(3) 0.6635(3) 0.3080(2) 0.0239(9) Uani 1 1 d D . . . .
H13A H 0.985696 0.634723 0.351140 0.029 Uiso 0.830(2) 1 calc R U P E 1
H13B H 0.900413 0.694119 0.326956 0.029 Uiso 0.830(2) 1 calc R U P E 1
H13C H 0.898003 0.694541 0.323135 0.029 Uiso 0.170(2) 1 calc R U P E 2
H13D H 0.977039 0.632753 0.352614 0.029 Uiso 0.170(2) 1 calc R U P E 2
C14 C 1.0207(7) 0.7183(6) 0.2778(4) 0.0244(15) Uani 0.830(2) 1 d D U P E 1
H14A H 1.070742 0.688563 0.259063 0.029 Uiso 0.830(2) 1 calc R U P E 1
H14B H 0.985336 0.748446 0.235364 0.029 Uiso 0.830(2) 1 calc R U P E 1
C15 C 1.0691(5) 0.7724(4) 0.3422(4) 0.0284(13) Uani 0.830(2) 1 d D U P E 1
H15A H 1.018051 0.799310 0.362535 0.034 Uiso 0.830(2) 1 calc R U P E 1
H15B H 1.105894 0.741578 0.383427 0.034 Uiso 0.830(2) 1 calc R U P E 1
C16 C 1.1371(4) 0.8313(4) 0.3173(4) 0.0317(13) Uani 0.830(2) 1 d D U P E 1
H16A H 1.185028 0.805476 0.293534 0.048 Uiso 0.830(2) 1 calc R U P E 1
H16B H 1.169642 0.859561 0.361371 0.048 Uiso 0.830(2) 1 calc R U P E 1
H16C H 1.099822 0.866342 0.281183 0.048 Uiso 0.830(2) 1 calc R U P E 1
C14' C 1.030(4) 0.720(3) 0.297(2) 0.027(5) Uani 0.170(2) 1 d D U P E 2
H14C H 1.003416 0.759221 0.259584 0.033 Uiso 0.170(2) 1 calc R U P E 2
H14D H 1.082274 0.693242 0.278580 0.033 Uiso 0.170(2) 1 calc R U P E 2
C15' C 1.069(3) 0.7579(19) 0.3748(18) 0.036(5) Uani 0.170(2) 1 d D U P E 2
H15C H 1.014404 0.775998 0.397204 0.044 Uiso 0.170(2) 1 calc R U P E 2
H15D H 1.104771 0.719817 0.409225 0.044 Uiso 0.170(2) 1 calc R U P E 2
C16' C 1.136(2) 0.8249(18) 0.367(2) 0.045(6) Uani 0.170(2) 1 d D U P E 2
H16D H 1.199108 0.805772 0.360698 0.067 Uiso 0.170(2) 1 calc R U P E 2
H16E H 1.143425 0.856478 0.412244 0.067 Uiso 0.170(2) 1 calc R U P E 2
H16F H 1.108232 0.855232 0.322826 0.067 Uiso 0.170(2) 1 calc R U P E 2
C17 C 0.8435(3) 0.6475(3) 0.1774(2) 0.0230(9) Uani 1 1 d . . . . .
H17A H 0.890598 0.677535 0.155499 0.028 Uiso 1 1 calc R U . . .
H17B H 0.816343 0.608825 0.139815 0.028 Uiso 1 1 calc R U . . .
C18 C 0.7616(4) 0.7004(3) 0.1902(3) 0.0297(10) Uani 1 1 d D . . . .
H18A H 0.788442 0.741330 0.225291 0.036 Uiso 0.574(14) 1 calc R U P F 1
H18B H 0.715069 0.671499 0.213789 0.036 Uiso 0.574(14) 1 calc R U P F 1
H18C H 0.784468 0.733706 0.233904 0.036 Uiso 0.426(14) 1 calc R U P F 2
H18D H 0.707142 0.670026 0.201337 0.036 Uiso 0.426(14) 1 calc R U P F 2
C19 C 0.7086(15) 0.7358(17) 0.1156(12) 0.048(4) Uani 0.574(14) 1 d D U P F 1
H19A H 0.659437 0.771428 0.127373 0.057 Uiso 0.574(14) 1 calc R U P F 1
H19B H 0.755547 0.765574 0.093183 0.057 Uiso 0.574(14) 1 calc R U P F 1
C20 C 0.6593(7) 0.6791(8) 0.0567(6) 0.051(3) Uani 0.574(14) 1 d D . P F 1
H20A H 0.707571 0.655587 0.031489 0.076 Uiso 0.574(14) 1 calc R U P F 1
H20B H 0.611645 0.705582 0.019376 0.076 Uiso 0.574(14) 1 calc R U P F 1
H20C H 0.627279 0.639988 0.081508 0.076 Uiso 0.574(14) 1 calc R U P F 1
C19' C 0.727(2) 0.749(2) 0.1189(16) 0.046(5) Uani 0.426(14) 1 d D U P F 2
H19C H 0.782486 0.779799 0.108717 0.055 Uiso 0.426(14) 1 calc R U P F 2
H19D H 0.707353 0.715363 0.075264 0.055 Uiso 0.426(14) 1 calc R U P F 2
C20' C 0.6435(10) 0.8033(8) 0.1252(10) 0.047(4) Uani 0.426(14) 1 d D . P F 2
H20D H 0.586323 0.773510 0.129681 0.071 Uiso 0.426(14) 1 calc R U P F 2
H20E H 0.629472 0.835163 0.080171 0.071 Uiso 0.426(14) 1 calc R U P F 2
H20F H 0.661255 0.835313 0.169904 0.071 Uiso 0.426(14) 1 calc R U P F 2
C21 C 0.8277(3) 0.5628(3) 0.2896(3) 0.0232(9) Uani 1 1 d D . . . .
H21A H 0.783545 0.599452 0.307067 0.028 Uiso 0.77(4) 1 calc R U P G 1
H21B H 0.865206 0.537820 0.334659 0.028 Uiso 0.77(4) 1 calc R U P G 1
H21C H 0.868370 0.540050 0.334547 0.028 Uiso 0.23(4) 1 calc R U P G 2
H21D H 0.788305 0.602024 0.308756 0.028 Uiso 0.23(4) 1 calc R U P G 2
C22 C 0.7667(9) 0.5017(7) 0.2394(7) 0.0235(17) Uani 0.77(4) 1 d D U P G 1
H22A H 0.809501 0.463769 0.222407 0.028 Uiso 0.77(4) 1 calc R U P G 1
H22B H 0.727641 0.525758 0.194455 0.028 Uiso 0.77(4) 1 calc R U P G 1
C23 C 0.6994(8) 0.4625(7) 0.2878(9) 0.041(3) Uani 0.77(4) 1 d D U P G 1
H23A H 0.739310 0.439811 0.333188 0.049 Uiso 0.77(4) 1 calc R U P G 1
H23B H 0.657388 0.501174 0.304781 0.049 Uiso 0.77(4) 1 calc R U P G 1
C24 C 0.6370(8) 0.4011(6) 0.2438(11) 0.051(4) Uani 0.77(4) 1 d D U P G 1
H24A H 0.585037 0.424714 0.207923 0.077 Uiso 0.77(4) 1 calc R U P G 1
H24B H 0.609550 0.369190 0.278850 0.077 Uiso 0.77(4) 1 calc R U P G 1
H24C H 0.676520 0.369984 0.216472 0.077 Uiso 0.77(4) 1 calc R U P G 1
C22' C 0.756(3) 0.500(2) 0.256(2) 0.024(4) Uani 0.23(4) 1 d D U P G 2
H22C H 0.792178 0.456553 0.240554 0.029 Uiso 0.23(4) 1 calc R U P G 2
H22D H 0.712955 0.519595 0.210591 0.029 Uiso 0.23(4) 1 calc R U P G 2
C23' C 0.694(3) 0.473(2) 0.314(3) 0.042(5) Uani 0.23(4) 1 d D U P G 2
H23C H 0.736678 0.448721 0.357911 0.050 Uiso 0.23(4) 1 calc R U P G 2
H23D H 0.662412 0.516643 0.333251 0.050 Uiso 0.23(4) 1 calc R U P G 2
C24' C 0.618(3) 0.416(3) 0.278(4) 0.058(8) Uani 0.23(4) 1 d D U P G 2
H24D H 0.568040 0.442342 0.243142 0.087 Uiso 0.23(4) 1 calc R U P G 2
H24E H 0.590127 0.390892 0.317220 0.087 Uiso 0.23(4) 1 calc R U P G 2
H24F H 0.648568 0.377806 0.250417 0.087 Uiso 0.23(4) 1 calc R U P G 2

loop_
_atom_site_aniso_label
_atom_site_aniso_U_11
_atom_site_aniso_U_22
_atom_site_aniso_U_33
_atom_site_aniso_U_23
_atom_site_aniso_U_13
_atom_site_aniso_U_12
V1 0.0292(4) 0.0137(4) 0.0569(6) 0.0094(4) -0.0232(4) -0.0063(3)
V2 0.0146(3) 0.0437(5) 0.0153(3) -0.0102(3) 0.0031(3) -0.0034(3)
V3 0.0112(3) 0.0228(4) 0.0206(3) -0.0052(3) 0.0027(3) 0.0006(3)
V4 0.0133(3) 0.0205(3) 0.0114(3) 0.0000(2) 0.0036(2) -0.0042(2)
V5 0.0115(3) 0.0371(4) 0.0202(4) -0.0110(3) 0.0027(3) 0.0009(3)
V6 0.0207(4) 0.0219(4) 0.0188(3) 0.0079(3) -0.0003(3) -0.0064(3)
O1 0.047(2) 0.0184(18) 0.098(4) 0.016(2) -0.040(2) -0.0124(16)
O2 0.0205(17) 0.087(3) 0.0285(18) -0.0281(19) 0.0038(14) -0.0060(18)
O3 0.0148(14) 0.042(2) 0.0338(18) -0.0107(15) 0.0037(13) 0.0018(13)
O4 0.0207(15) 0.047(2) 0.0174(14) -0.0068(13) 0.0073(12) -0.0083(14)
O5 0.0153(15) 0.080(3) 0.037(2) -0.031(2) 0.0028(14) 0.0039(17)
O6 0.043(2) 0.034(2) 0.042(2) 0.0221(16) -0.0124(17) -0.0168(16)
O7 0.0162(14) 0.0256(17) 0.047(2) -0.0183(15) -0.0067(13) 0.0007(13)
O8 0.0192(14) 0.0226(15) 0.0225(15) 0.0054(12) -0.0041(11) -0.0110(12)
O9 0.0223(15) 0.0256(16) 0.0242(15) 0.0121(12) -0.0039(12) -0.0056(12)
O10 0.0228(16) 0.0281(18) 0.054(2) -0.0181(16) -0.0095(15) 0.0091(14)
O11 0.0138(13) 0.0253(15) 0.0138(13) 0.0011(11) 0.0004(10) -0.0019(11)
O12 0.0171(14) 0.0345(17) 0.0168(14) -0.0077(12) 0.0053(11) -0.0015(12)
O13 0.0120(12) 0.0215(14) 0.0149(13) -0.0020(11) 0.0012(10) -0.0036(11)
O14 0.0173(15) 0.076(3) 0.0280(18) -0.0300(18) 0.0073(13) -0.0049(16)
O15 0.0265(17) 0.064(3) 0.0144(15) 0.0095(15) 0.0001(12) -0.0172(16)
O16 0.0277(16) 0.0171(15) 0.0308(17) 0.0033(12) -0.0037(13) 0.0005(12)
O17 0.0204(14) 0.0140(13) 0.0212(14) 0.0001(11) -0.0007(11) -0.0055(11)
O18 0.0159(14) 0.053(2) 0.0128(13) 0.0005(13) 0.0037(11) -0.0117(14)
O19 0.0130(12) 0.0176(13) 0.0143(13) 0.0015(10) 0.0049(10) -0.0035(10)
C1 0.024(2) 0.024(2) 0.059(3) -0.019(2) -0.011(2) -0.0019(19)
C2 0.022(2) 0.022(2) 0.035(2) 0.0076(18) -0.0084(18) -0.0128(18)
C3 0.0147(18) 0.024(2) 0.0185(19) -0.0036(16) -0.0037(15) -0.0057(16)
C4 0.019(2) 0.024(2) 0.034(2) -0.0052(18) -0.0047(18) -0.0077(17)
N1 0.026(2) 0.026(2) 0.047(3) -0.0009(19) -0.0099(18) -0.0112(17)
O20 0.038(2) 0.0307(19) 0.054(2) -0.0112(18) -0.0188(18) -0.0065(16)
O21 0.028(2) 0.068(3) 0.066(3) -0.016(2) 0.0006(19) -0.021(2)
C5 0.029(2) 0.017(2) 0.033(2) -0.0030(17) -0.0012(18) -0.0127(18)
C6 0.024(2) 0.050(3) 0.021(2) 0.004(2) 0.0030(18) -0.020(2)
C7 0.0100(17) 0.035(2) 0.0164(19) -0.0032(17) -0.0012(14) -0.0075(16)
C8 0.020(2) 0.033(2) 0.023(2) 0.0026(18) 0.0006(16) -0.0151(18)
N2 0.023(3) 0.046(3) 0.036(3) 0.007(2) -0.005(2) -0.022(2)
O22 0.041(3) 0.033(3) 0.047(3) 0.001(2) 0.004(2) -0.023(2)
O23 0.046(4) 0.060(4) 0.081(5) 0.021(3) -0.032(3) -0.024(3)
N2' 0.028(5) 0.068(7) 0.060(6) -0.004(5) -0.010(5) -0.024(5)
O22' 0.032(6) 0.071(7) 0.064(7) -0.005(6) -0.014(6) -0.021(6)
O23' 0.026(5) 0.071(7) 0.061(7) -0.006(6) -0.006(5) -0.026(6)
C25 0.074(8) 0.028(5) 0.036(5) 0.003(4) 0.014(5) 0.012(5)
C25' 0.026(4) 0.023(4) 0.054(4) -0.016(4) -0.007(4) 0.013(4)
C25" 0.029(7) 0.027(7) 0.033(7) 0.011(7) 0.005(7) -0.009(7)
N3 0.0212(17) 0.0192(17) 0.0193(17) -0.0073(13) 0.0075(13) -0.0018(14)
C9 0.023(2) 0.026(2) 0.020(2) -0.0043(17) 0.0071(16) 0.0035(17)
C10 0.023(2) 0.033(2) 0.023(2) -0.0041(18) 0.0025(17) 0.0013(19)
C11 0.021(2) 0.034(3) 0.028(2) -0.0064(19) -0.0018(17) 0.0031(19)
C12 0.058(4) 0.061(4) 0.040(3) 0.000(3) -0.002(3) 0.036(3)
C13 0.026(2) 0.026(2) 0.020(2) -0.0107(17) 0.0063(16) -0.0022(17)
C14 0.024(3) 0.022(3) 0.027(4) -0.012(3) 0.005(3) -0.004(2)
C15 0.032(3) 0.032(3) 0.022(3) -0.010(3) 0.008(3) -0.006(2)
C16 0.026(3) 0.029(3) 0.040(4) -0.009(3) 0.006(3) -0.007(2)
C14' 0.023(8) 0.028(8) 0.031(9) -0.010(8) 0.005(8) -0.001(6)
C15' 0.038(8) 0.036(8) 0.034(9) -0.015(8) 0.001(8) -0.005(7)
C16' 0.036(12) 0.042(11) 0.053(15) -0.008(12) 0.001(12) -0.005(9)
C17 0.027(2) 0.024(2) 0.019(2) -0.0039(16) 0.0095(17) 0.0032(17)
C18 0.032(2) 0.031(2) 0.029(2) -0.0030(19) 0.0118(19) 0.0084(19)
C19 0.055(8) 0.053(9) 0.038(5) 0.014(5) 0.017(5) 0.024(6)
C20 0.024(5) 0.097(9) 0.033(5) 0.013(5) 0.007(4) 0.012(5)
C19' 0.054(9) 0.046(10) 0.039(6) 0.006(6) 0.011(6) 0.022(7)
C20' 0.031(7) 0.035(7) 0.074(10) 0.013(6) 0.004(6) 0.007(5)
C21 0.0181(19) 0.026(2) 0.027(2) -0.0012(17) 0.0088(16) 0.0005(16)
C22 0.016(3) 0.022(3) 0.034(5) 0.003(3) 0.008(3) 0.000(2)
C23 0.034(3) 0.046(5) 0.045(7) 0.006(4) 0.012(4) -0.017(3)
C24 0.040(5) 0.032(4) 0.076(9) 0.014(5) -0.005(5) -0.012(4)
C22' 0.019(8) 0.017(7) 0.035(10) 0.002(7) 0.001(7) 0.003(6)
C23' 0.036(8) 0.044(9) 0.046(11) 0.006(9) 0.010(8) -0.010(7)
C24' 0.043(13) 0.042(13) 0.085(19) 0.013(13) 0.001(13) -0.015(11)

loop_
_atom_type_symbol
_atom_type_description
_atom_type_scat_dispersion_real
_atom_type_scat_dispersion_imag
_atom_type_scat_source
C C 0.0181 0.0091 'International Tables Vol C Tables 4.2.6.8 and 6.1.1.4'
H H 0.0000 0.0000 'International Tables Vol C Tables 4.2.6.8 and 6.1.1.4'
N N 0.0311 0.0180 'International Tables Vol C Tables 4.2.6.8 and 6.1.1.4'
O O 0.0492 0.0322 'International Tables Vol C Tables 4.2.6.8 and 6.1.1.4'
V V 0.0687 2.1097 'International Tables Vol C Tables 4.2.6.8 and 6.1.1.4'

loop_
_geom_angle_atom_site_label_1
_geom_angle_atom_site_label_2
_geom_angle_atom_site_label_3
_geom_angle
_geom_angle_site_symmetry_1
_geom_angle_site_symmetry_3
_geom_angle_publ_flag
O1 V1 O7 96.9(2) . . ?
O1 V1 O8 97.04(19) . . ?
O1 V1 O9 104.6(2) . . ?
O1 V1 O10 102.7(2) . . ?
O1 V1 O19 172.85(16) . . ?
O7 V1 O8 82.54(13) . . ?
O7 V1 O19 77.30(12) . . ?
O8 V1 O19 78.15(11) . . ?
O9 V1 O7 157.19(14) . . ?
O9 V1 O8 87.46(14) . . ?
O9 V1 O10 93.99(15) . . ?
O9 V1 O19 80.61(12) . . ?
O10 V1 O7 88.36(16) . . ?
O10 V1 O8 159.13(16) . . ?
O10 V1 O19 81.55(14) . . ?
O2 V2 O7 96.6(2) . . ?
O2 V2 O11 96.43(15) . . ?
O2 V2 O14 104.77(17) . . ?
O2 V2 O15 103.9(2) . . ?
O2 V2 O19 171.58(16) . . ?
O7 V2 O19 77.18(12) . . ?
O11 V2 O7 82.32(13) . . ?
O11 V2 O19 77.21(10) . . ?
O14 V2 O7 87.79(17) . . ?
O14 V2 O11 157.51(14) . . ?
O14 V2 O19 80.93(12) . . ?
O15 V2 O7 158.53(14) . . ?
O15 V2 O11 89.18(14) . . ?
O15 V2 O14 92.88(18) . . ?
O15 V2 O19 81.73(12) . . ?
O3 V3 O8 97.62(16) . . ?
O3 V3 O11 96.69(15) . . ?
O3 V3 O12 104.32(16) . . ?
O3 V3 O16 102.32(17) . . ?
O3 V3 O19 172.94(14) . . ?
O8 V3 O11 83.01(12) . . ?
O8 V3 O19 78.97(11) . . ?
O11 V3 O19 76.83(11) . . ?
O12 V3 O8 90.80(14) . . ?
O12 V3 O11 158.73(13) . . ?
O12 V3 O16 93.44(15) . . ?
O12 V3 O19 82.02(12) . . ?
O16 V3 O8 157.87(14) . . ?
O16 V3 O11 85.24(13) . . ?
O16 V3 O19 80.13(12) . . ?
O4 V4 O9 104.09(17) . . ?
O4 V4 O12 104.34(15) . . ?
O4 V4 O13 96.41(14) . . ?
O4 V4 O17 96.69(16) . . ?
O4 V4 O19 171.86(13) . . ?
O9 V4 O12 92.39(14) . . ?
O9 V4 O13 89.63(13) . . ?
O9 V4 O17 158.46(13) . . ?
O9 V4 O19 81.23(12) . . ?
O12 V4 O13 157.97(12) . . ?
O12 V4 O17 87.87(13) . . ?
O12 V4 O19 81.34(11) . . ?
O13 V4 O17 82.37(12) . . ?
O13 V4 O19 77.29(10) . . ?
O17 V4 O19 77.51(11) . . ?
O5 V5 O10 102.8(2) . . ?
O5 V5 O13 96.22(15) . . ?
O5 V5 O14 105.24(17) . . ?
O5 V5 O18 96.9(2) . . ?
O5 V5 O19 171.97(15) . . ?
O10 V5 O13 86.90(14) . . ?
O10 V5 O18 158.48(14) . . ?
O10 V5 O19 80.67(12) . . ?
O13 V5 O19 76.61(10) . . ?
O14 V5 O10 93.59(18) . . ?
O14 V5 O13 157.83(14) . . ?
O14 V5 O18 89.54(17) . . ?
O14 V5 O19 81.59(13) . . ?
O18 V5 O13 82.33(12) . . ?
O18 V5 O19 78.73(11) . . ?
O6 V6 O15 105.66(19) . . ?
O6 V6 O16 102.11(19) . . ?
O6 V6 O17 94.26(17) . . ?
O6 V6 O18 96.72(18) . . ?
O6 V6 O19 170.85(15) . . ?
O15 V6 O16 93.39(15) . . ?
O15 V6 O17 159.49(15) . . ?
O15 V6 O18 89.56(15) . . ?
O15 V6 O19 82.60(14) . . ?
O16 V6 O17 87.00(13) . . ?
O16 V6 O18 159.37(14) . . ?
O16 V6 O19 80.99(12) . . ?
O17 V6 O19 77.21(11) . . ?
O18 V6 O17 83.22(12) . . ?
O18 V6 O19 79.15(12) . . ?
V1 O7 V2 110.34(14) . . ?
C1 O7 V1 119.9(4) . . ?
C1 O7 V2 117.7(3) . . ?
V3 O8 V1 109.07(13) . . ?
C2 O8 V1 119.0(3) . . ?
C2 O8 V3 119.4(3) . . ?
V4 O9 V1 112.58(15) . . ?
C25" O9 V1 106.3(12) . . ?
C25" O9 V4 133.9(13) . . ?
V1 O10 V5 111.47(17) . . ?
C25' O10 V1 113.7(8) . . ?
C25' O10 V5 128.5(9) . . ?
V2 O11 V3 110.45(13) . . ?
C3 O11 V2 119.1(3) . . ?
C3 O11 V3 117.8(2) . . ?
V3 O12 V4 111.68(15) . . ?
V4 O13 V5 110.61(12) . . ?
C7 O13 V4 118.7(2) . . ?
C7 O13 V5 118.9(2) . . ?
V5 O14 V2 112.62(17) . . ?
V6 O15 V2 111.32(17) . . ?
V6 O16 V3 111.02(15) . . ?
C25 O16 V3 115.3(5) . . ?
C25 O16 V6 122.3(6) . . ?
V4 O17 V6 109.62(13) . . ?
C5 O17 V4 118.8(3) . . ?
C5 O17 V6 118.8(3) . . ?
V5 O18 V6 108.59(14) . . ?
C6 O18 V5 120.6(3) . . ?
C6 O18 V6 118.7(3) . . ?
V1 O19 V5 86.29(10) . . ?
V2 O19 V1 94.71(11) . . ?
V2 O19 V3 95.20(10) . . ?
V2 O19 V5 84.84(9) . . ?
V3 O19 V1 93.14(10) . . ?
V3 O19 V5 179.43(15) . . ?
V4 O19 V1 85.55(10) . . ?
V4 O19 V2 179.71(15) . . ?
V4 O19 V3 84.92(9) . . ?
V4 O19 V5 95.04(10) . . ?
V6 O19 V1 178.70(14) . . ?
V6 O19 V2 84.34(9) . . ?
V6 O19 V3 87.84(10) . . ?
V6 O19 V4 95.39(11) . . ?
V6 O19 V5 92.73(10) . . ?
O7 C1 H1A 109.8 . . ?
O7 C1 H1B 109.8 . . ?
O7 C1 C4 109.5(4) . . ?
H1A C1 H1B 108.2 . . ?
C4 C1 H1A 109.8 . . ?
C4 C1 H1B 109.8 . . ?
O8 C2 H2A 109.7 . . ?
O8 C2 H2B 109.7 . . ?
O8 C2 C4 109.6(4) . . ?
H2A C2 H2B 108.2 . . ?
C4 C2 H2A 109.7 . . ?
C4 C2 H2B 109.7 . . ?
O11 C3 H3A 109.7 . . ?
O11 C3 H3B 109.7 . . ?
O11 C3 C4 109.9(3) . . ?
H3A C3 H3B 108.2 . . ?
C4 C3 H3A 109.7 . . ?
C4 C3 H3B 109.7 . . ?
C1 C4 C2 112.3(4) . . ?
C1 C4 C3 112.1(4) . . ?
C2 C4 C3 110.7(4) . . ?
N1 C4 C1 108.1(4) . . ?
N1 C4 C2 108.1(4) . . ?
N1 C4 C3 105.2(3) . . ?
O20 N1 C4 118.3(4) . . ?
O21 N1 C4 117.6(4) . . ?
O21 N1 O20 124.0(4) . . ?
O17 C5 H5A 109.9 . . ?
O17 C5 H5B 109.9 . . ?
O17 C5 C8 108.7(4) . . ?
H5A C5 H5B 108.3 . . ?
C8 C5 H5A 109.9 . . ?
C8 C5 H5B 109.9 . . ?
O18 C6 H6A 109.9 . . ?
O18 C6 H6B 109.9 . . ?
O18 C6 C8 108.9(3) . . ?
H6A C6 H6B 108.3 . . ?
C8 C6 H6A 109.9 . . ?
C8 C6 H6B 109.9 . . ?
O13 C7 H7A 109.9 . . ?
O13 C7 H7B 109.9 . . ?
O13 C7 C8 109.0(3) . . ?
H7A C7 H7B 108.3 . . ?
C8 C7 H7A 109.9 . . ?
C8 C7 H7B 109.9 . . ?
C6 C8 C5 112.4(4) . . ?
C7 C8 C5 112.2(4) . . ?
C7 C8 C6 111.8(4) . . ?
N2 C8 C5 103.8(4) . . ?
N2 C8 C6 106.4(4) . . ?
N2 C8 C7 109.7(4) . . ?
N2' C8 C5 112.6(9) . . ?
N2' C8 C6 107.5(10) . . ?
N2' C8 C7 99.5(13) . . ?
O22 N2 C8 119.2(5) . . ?
O23 N2 C8 118.6(5) . . ?
O23 N2 O22 121.9(6) . . ?
O22' N2' C8 113.3(15) . . ?
O23' N2' C8 118.5(14) . . ?
O23' N2' O22' 119.7(17) . . ?
O16 C25 H25A 109.5 . . ?
O16 C25 H25B 109.5 . . ?
O16 C25 H25C 109.5 . . ?
H25A C25 H25B 109.5 . . ?
H25A C25 H25C 109.5 . . ?
H25B C25 H25C 109.5 . . ?
O10 C25' H25D 109.5 . . ?
O10 C25' H25E 109.5 . . ?
O10 C25' H25F 109.5 . . ?
H25D C25' H25E 109.5 . . ?
H25D C25' H25F 109.5 . . ?
H25E C25' H25F 109.5 . . ?
O9 C25" H25G 109.5 . . ?
O9 C25" H25H 109.5 . . ?
O9 C25" H25I 109.5 . . ?
H25G C25" H25H 109.5 . . ?
H25G C25" H25I 109.5 . . ?
H25H C25" H25I 109.5 . . ?
C9 N3 C13 111.5(3) . . ?
C17 N3 C9 106.0(3) . . ?
C17 N3 C13 111.6(3) . . ?
C17 N3 C21 111.6(3) . . ?
C21 N3 C9 111.6(3) . . ?
C21 N3 C13 104.6(3) . . ?
N3 C9 H9A 108.1 . . ?
N3 C9 H9B 108.1 . . ?
H9A C9 H9B 107.3 . . ?
C10 C9 N3 116.9(3) . . ?
C10 C9 H9A 108.1 . . ?
C10 C9 H9B 108.1 . . ?
C9 C10 H10A 109.9 . . ?
C9 C10 H10B 109.9 . . ?
C9 C10 C11 109.1(4) . . ?
H10A C10 H10B 108.3 . . ?
C11 C10 H10A 109.9 . . ?
C11 C10 H10B 109.9 . . ?
C10 C11 H11A 109.3 . . ?
C10 C11 H11B 109.3 . . ?
H11A C11 H11B 108.0 . . ?
C12 C11 C10 111.6(4) . . ?
C12 C11 H11A 109.3 . . ?
C12 C11 H11B 109.3 . . ?
C11 C12 H12A 109.5 . . ?
C11 C12 H12B 109.5 . . ?
C11 C12 H12C 109.5 . . ?
H12A C12 H12B 109.5 . . ?
H12A C12 H12C 109.5 . . ?
H12B C12 H12C 109.5 . . ?
N3 C13 H13A 108.7 . . ?
N3 C13 H13B 108.7 . . ?
N3 C13 H13C 105.7 . . ?
N3 C13 H13D 105.7 . . ?
N3 C13 C14 114.3(4) . . ?
H13A C13 H13B 107.6 . . ?
H13C C13 H13D 106.2 . . ?
C14 C13 H13A 108.7 . . ?
C14 C13 H13B 108.7 . . ?
C14' C13 N3 126.3(12) . . ?
C14' C13 H13C 105.7 . . ?
C14' C13 H13D 105.7 . . ?
C13 C14 H14A 109.7 . . ?
C13 C14 H14B 109.7 . . ?
H14A C14 H14B 108.2 . . ?
C15 C14 C13 109.9(5) . . ?
C15 C14 H14A 109.7 . . ?
C15 C14 H14B 109.7 . . ?
C14 C15 H15A 108.7 . . ?
C14 C15 H15B 108.7 . . ?
H15A C15 H15B 107.6 . . ?
C16 C15 C14 114.1(5) . . ?
C16 C15 H15A 108.7 . . ?
C16 C15 H15B 108.7 . . ?
C15 C16 H16A 109.5 . . ?
C15 C16 H16B 109.5 . . ?
C15 C16 H16C 109.5 . . ?
H16A C16 H16B 109.5 . . ?
H16A C16 H16C 109.5 . . ?
H16B C16 H16C 109.5 . . ?
C13 C14' H14C 110.1 . . ?
C13 C14' H14D 110.1 . . ?
C13 C14' C15' 108.0(19) . . ?
H14C C14' H14D 108.4 . . ?
C15' C14' H14C 110.1 . . ?
C15' C14' H14D 110.1 . . ?
C14' C15' H15C 109.3 . . ?
C14' C15' H15D 109.3 . . ?
H15C C15' H15D 107.9 . . ?
C16' C15' C14' 112(2) . . ?
C16' C15' H15C 109.3 . . ?
C16' C15' H15D 109.3 . . ?
C15' C16' H16D 109.5 . . ?
C15' C16' H16E 109.5 . . ?
C15' C16' H16F 109.5 . . ?
H16D C16' H16E 109.5 . . ?
H16D C16' H16F 109.5 . . ?
H16E C16' H16F 109.5 . . ?
N3 C17 H17A 108.4 . . ?
N3 C17 H17B 108.4 . . ?
H17A C17 H17B 107.4 . . ?
C18 C17 N3 115.6(3) . . ?
C18 C17 H17A 108.4 . . ?
C18 C17 H17B 108.4 . . ?
C17 C18 H18A 109.2 . . ?
C17 C18 H18B 109.2 . . ?
C17 C18 H18C 109.7 . . ?
C17 C18 H18D 109.7 . . ?
C17 C18 C19 111.9(13) . . ?
C17 C18 C19' 110.0(16) . . ?
H18A C18 H18B 107.9 . . ?
H18C C18 H18D 108.2 . . ?
C19 C18 H18A 109.2 . . ?
C19 C18 H18B 109.2 . . ?
C19' C18 H18C 109.7 . . ?
C19' C18 H18D 109.7 . . ?
C18 C19 H19A 108.5 . . ?
C18 C19 H19B 108.5 . . ?
H19A C19 H19B 107.5 . . ?
C20 C19 C18 115.2(18) . . ?
C20 C19 H19A 108.5 . . ?
C20 C19 H19B 108.5 . . ?
C19 C20 H20A 109.5 . . ?
C19 C20 H20B 109.5 . . ?
C19 C20 H20C 109.5 . . ?
H20A C20 H20B 109.5 . . ?
H20A C20 H20C 109.5 . . ?
H20B C20 H20C 109.5 . . ?
C18 C19' H19C 108.7 . . ?
C18 C19' H19D 108.7 . . ?
H19C C19' H19D 107.6 . . ?
C20' C19' C18 114(2) . . ?
C20' C19' H19C 108.7 . . ?
C20' C19' H19D 108.7 . . ?
C19' C20' H20D 109.5 . . ?
C19' C20' H20E 109.5 . . ?
C19' C20' H20F 109.5 . . ?
H20D C20' H20E 109.5 . . ?
H20D C20' H20F 109.5 . . ?
H20E C20' H20F 109.5 . . ?
N3 C21 H21A 108.9 . . ?
N3 C21 H21B 108.9 . . ?
N3 C21 H21C 105.6 . . ?
N3 C21 H21D 105.6 . . ?
N3 C21 C22 113.5(6) . . ?
H21A C21 H21B 107.7 . . ?
H21C C21 H21D 106.1 . . ?
C22 C21 H21A 108.9 . . ?
C22 C21 H21B 108.9 . . ?
C22' C21 N3 126.7(15) . . ?
C22' C21 H21C 105.6 . . ?
C22' C21 H21D 105.6 . . ?
C21 C22 H22A 110.1 . . ?
C21 C22 H22B 110.1 . . ?
C21 C22 C23 108.0(6) . . ?
H22A C22 H22B 108.4 . . ?
C23 C22 H22A 110.1 . . ?
C23 C22 H22B 110.1 . . ?
C22 C23 H23A 109.2 . . ?
C22 C23 H23B 109.2 . . ?
H23A C23 H23B 107.9 . . ?
C24 C23 C22 112.1(8) . . ?
C24 C23 H23A 109.2 . . ?
C24 C23 H23B 109.2 . . ?
C23 C24 H24A 109.5 . . ?
C23 C24 H24B 109.5 . . ?
C23 C24 H24C 109.5 . . ?
H24A C24 H24B 109.5 . . ?
H24A C24 H24C 109.5 . . ?
H24B C24 H24C 109.5 . . ?
C21 C22' H22C 109.4 . . ?
C21 C22' H22D 109.4 . . ?
C21 C22' C23' 111(2) . . ?
H22C C22' H22D 108.0 . . ?
C23' C22' H22C 109.4 . . ?
C23' C22' H22D 109.4 . . ?
C22' C23' H23C 109.6 . . ?
C22' C23' H23D 109.6 . . ?
H23C C23' H23D 108.1 . . ?
C24' C23' C22' 110(2) . . ?
C24' C23' H23C 109.6 . . ?
C24' C23' H23D 109.6 . . ?
C23' C24' H24D 109.5 . . ?
C23' C24' H24E 109.5 . . ?
C23' C24' H24F 109.5 . . ?
H24D C24' H24E 109.5 . . ?
H24D C24' H24F 109.5 . . ?
H24E C24' H24F 109.5 . . ?

loop_
_geom_bond_atom_site_label_1
_geom_bond_atom_site_label_2
_geom_bond_distance
_geom_bond_site_symmetry_2
_geom_bond_publ_flag
V1 O1 1.594(4) . ?
V1 O7 1.998(4) . ?
V1 O8 2.017(3) . ?
V1 O9 1.829(3) . ?
V1 O10 1.836(4) . ?
V1 O19 2.244(3) . ?
V2 O2 1.594(3) . ?
V2 O7 2.015(4) . ?
V2 O11 2.005(3) . ?
V2 O14 1.838(3) . ?
V2 O15 1.826(4) . ?
V2 O19 2.235(3) . ?
V3 O3 1.591(3) . ?
V3 O8 1.981(3) . ?
V3 O11 2.018(3) . ?
V3 O12 1.798(3) . ?
V3 O16 1.889(3) . ?
V3 O19 2.240(3) . ?
V4 O4 1.604(3) . ?
V4 O9 1.821(3) . ?
V4 O12 1.847(3) . ?
V4 O13 1.998(3) . ?
V4 O17 2.005(3) . ?
V4 O19 2.227(3) . ?
V5 O5 1.593(3) . ?
V5 O10 1.877(4) . ?
V5 O13 2.012(3) . ?
V5 O14 1.793(3) . ?
V5 O18 1.990(4) . ?
V5 O19 2.244(3) . ?
V6 O6 1.599(4) . ?
V6 O15 1.799(3) . ?
V6 O16 1.869(3) . ?
V6 O17 2.023(3) . ?
V6 O18 1.993(3) . ?
V6 O19 2.225(3) . ?
O7 C1 1.434(5) . ?
O8 C2 1.434(5) . ?
O9 C25" 1.432(11) . ?
O10 C25' 1.416(10) . ?
O11 C3 1.419(5) . ?
O13 C7 1.431(5) . ?
O16 C25 1.459(9) . ?
O17 C5 1.427(5) . ?
O18 C6 1.432(5) . ?
C1 H1A 0.9700 . ?
C1 H1B 0.9700 . ?
C1 C4 1.526(7) . ?
C2 H2A 0.9700 . ?
C2 H2B 0.9700 . ?
C2 C4 1.532(7) . ?
C3 H3A 0.9700 . ?
C3 H3B 0.9700 . ?
C3 C4 1.540(6) . ?
C4 N1 1.518(5) . ?
N1 O20 1.221(6) . ?
N1 O21 1.214(6) . ?
C5 H5A 0.9700 . ?
C5 H5B 0.9700 . ?
C5 C8 1.538(7) . ?
C6 H6A 0.9700 . ?
C6 H6B 0.9700 . ?
C6 C8 1.537(6) . ?
C7 H7A 0.9700 . ?
C7 H7B 0.9700 . ?
C7 C8 1.533(6) . ?
C8 N2 1.523(6) . ?
C8 N2' 1.532(10) . ?
N2 O22 1.212(6) . ?
N2 O23 1.208(6) . ?
N2' O22' 1.220(9) . ?
N2' O23' 1.218(9) . ?
C25 H25A 0.9600 . ?
C25 H25B 0.9600 . ?
C25 H25C 0.9600 . ?
C25' H25D 0.9600 . ?
C25' H25E 0.9600 . ?
C25' H25F 0.9600 . ?
C25" H25G 0.9600 . ?
C25" H25H 0.9600 . ?
C25" H25I 0.9600 . ?
N3 C9 1.519(5) . ?
N3 C13 1.525(5) . ?
N3 C17 1.516(6) . ?
N3 C21 1.518(5) . ?
C9 H9A 0.9700 . ?
C9 H9B 0.9700 . ?
C9 C10 1.519(6) . ?
C10 H10A 0.9700 . ?
C10 H10B 0.9700 . ?
C10 C11 1.532(6) . ?
C11 H11A 0.9700 . ?
C11 H11B 0.9700 . ?
C11 C12 1.506(8) . ?
C12 H12A 0.9600 . ?
C12 H12B 0.9600 . ?
C12 H12C 0.9600 . ?
C13 H13A 0.9700 . ?
C13 H13B 0.9700 . ?
C13 H13C 0.9700 . ?
C13 H13D 0.9700 . ?
C13 C14 1.534(7) . ?
C13 C14' 1.522(18) . ?
C14 H14A 0.9700 . ?
C14 H14B 0.9700 . ?
C14 C15 1.530(7) . ?
C15 H15A 0.9700 . ?
C15 H15B 0.9700 . ?
C15 C16 1.508(8) . ?
C16 H16A 0.9600 . ?
C16 H16B 0.9600 . ?
C16 H16C 0.9600 . ?
C14' H14C 0.9700 . ?
C14' H14D 0.9700 . ?
C14' C15' 1.53(2) . ?
C15' H15C 0.9700 . ?
C15' H15D 0.9700 . ?
C15' C16' 1.51(2) . ?
C16' H16D 0.9600 . ?
C16' H16E 0.9600 . ?
C16' H16F 0.9600 . ?
C17 H17A 0.9700 . ?
C17 H17B 0.9700 . ?
C17 C18 1.507(6) . ?
C18 H18A 0.9700 . ?
C18 H18B 0.9700 . ?
C18 H18C 0.9700 . ?
C18 H18D 0.9700 . ?
C18 C19 1.516(11) . ?
C18 C19' 1.521(15) . ?
C19 H19A 0.9700 . ?
C19 H19B 0.9700 . ?
C19 C20 1.50(3) . ?
C20 H20A 0.9600 . ?
C20 H20B 0.9600 . ?
C20 H20C 0.9600 . ?
C19' H19C 0.9700 . ?
C19' H19D 0.9700 . ?
C19' C20' 1.51(4) . ?
C20' H20D 0.9600 . ?
C20' H20E 0.9600 . ?
C20' H20F 0.9600 . ?
C21 H21A 0.9700 . ?
C21 H21B 0.9700 . ?
C21 H21C 0.9700 . ?
C21 H21D 0.9700 . ?
C21 C22 1.532(8) . ?
C21 C22' 1.518(17) . ?
C22 H22A 0.9700 . ?
C22 H22B 0.9700 . ?
C22 C23 1.535(9) . ?
C23 H23A 0.9700 . ?
C23 H23B 0.9700 . ?
C23 C24 1.496(10) . ?
C24 H24A 0.9600 . ?
C24 H24B 0.9600 . ?
C24 H24C 0.9600 . ?
C22' H22C 0.9700 . ?
C22' H22D 0.9700 . ?
C22' C23' 1.53(2) . ?
C23' H23C 0.9700 . ?
C23' H23D 0.9700 . ?
C23' C24' 1.50(2) . ?
C24' H24D 0.9600 . ?
C24' H24E 0.9600 . ?
C24' H24F 0.9600 . ?

loop_
_geom_torsion_atom_site_label_1
_geom_torsion_atom_site_label_2
_geom_torsion_atom_site_label_3
_geom_torsion_atom_site_label_4
_geom_torsion
_geom_torsion_site_symmetry_1
_geom_torsion_site_symmetry_2
_geom_torsion_site_symmetry_3
_geom_torsion_site_symmetry_4
_geom_torsion_publ_flag
V1 O7 C1 C4 68.5(5) . . . . ?
V1 O8 C2 C4 -68.4(4) . . . . ?
V2 O7 C1 C4 -70.4(5) . . . . ?
V2 O11 C3 C4 68.5(4) . . . . ?
V3 O8 C2 C4 69.3(4) . . . . ?
V3 O11 C3 C4 -69.8(4) . . . . ?
V4 O13 C7 C8 -69.8(4) . . . . ?
V4 O17 C5 C8 69.6(4) . . . . ?
V5 O13 C7 C8 69.8(4) . . . . ?
V5 O18 C6 C8 -68.5(5) . . . . ?
V6 O17 C5 C8 -68.1(4) . . . . ?
V6 O18 C6 C8 69.7(5) . . . . ?
O1 V1 O9 V4 -176.4(2) . . . . ?
O1 V1 O9 C25" -21.8(13) . . . . ?
O1 V1 O10 V5 173.0(2) . . . . ?
O1 V1 O10 C25' 18.4(10) . . . . ?
O2 V2 O14 V5 -174.8(3) . . . . ?
O2 V2 O15 V6 173.83(19) . . . . ?
O3 V3 O12 V4 175.13(19) . . . . ?
O3 V3 O16 V6 -174.05(17) . . . . ?
O3 V3 O16 C25 41.5(6) . . . . ?
O4 V4 O9 V1 -172.35(17) . . . . ?
O4 V4 O9 C25" 42.6(16) . . . . ?
O4 V4 O12 V3 175.75(18) . . . . ?
O5 V5 O10 V1 173.75(19) . . . . ?
O5 V5 O10 C25' -36.4(10) . . . . ?
O5 V5 O14 V2 -174.6(3) . . . . ?
O6 V6 O15 V2 175.8(2) . . . . ?
O6 V6 O16 V3 -170.43(19) . . . . ?
O6 V6 O16 C25 -28.8(6) . . . . ?
O7 V1 O9 V4 -15.9(5) . . . . ?
O7 V1 O9 C25" 138.7(13) . . . . ?
O7 V1 O10 V5 76.27(19) . . . . ?
O7 V1 O10 C25' -78.3(10) . . . . ?
O7 V2 O14 V5 -78.5(2) . . . . ?
O7 V2 O15 V6 11.1(5) . . . . ?
O7 C1 C4 C2 -62.4(6) . . . . ?
O7 C1 C4 C3 62.9(5) . . . . ?
O7 C1 C4 N1 178.5(4) . . . . ?
O8 V1 O9 V4 -79.77(17) . . . . ?
O8 V1 O9 C25" 74.8(13) . . . . ?
O8 V1 O10 V5 12.3(5) . . . . ?
O8 V1 O10 C25' -142.2(10) . . . . ?
O8 V3 O12 V4 77.05(18) . . . . ?
O8 V3 O16 V6 -20.2(4) . . . . ?
O8 V3 O16 C25 -164.7(6) . . . . ?
O8 C2 C4 C1 63.0(5) . . . . ?
O8 C2 C4 C3 -63.2(5) . . . . ?
O8 C2 C4 N1 -177.9(4) . . . . ?
O9 V1 O10 V5 -81.01(19) . . . . ?
O9 V1 O10 C25' 124.4(10) . . . . ?
O9 V4 O12 V3 -79.05(19) . . . . ?
O10 V1 O9 V4 79.4(2) . . . . ?
O10 V1 O9 C25" -126.1(13) . . . . ?
O10 V5 O14 V2 81.1(2) . . . . ?
O11 V2 O14 V5 -14.8(6) . . . . ?
O11 V2 O15 V6 77.41(18) . . . . ?
O11 V3 O12 V4 4.5(5) . . . . ?
O11 V3 O16 V6 -78.23(16) . . . . ?
O11 V3 O16 C25 137.3(6) . . . . ?
O11 C3 C4 C1 -61.7(5) . . . . ?
O11 C3 C4 C2 64.6(4) . . . . ?
O11 C3 C4 N1 -178.9(4) . . . . ?
O12 V3 O16 V6 80.48(17) . . . . ?
O12 V3 O16 C25 -64.0(6) . . . . ?
O12 V4 O9 V1 82.23(18) . . . . ?
O12 V4 O9 C25" -62.9(16) . . . . ?
O13 V4 O9 V1 -75.83(17) . . . . ?
O13 V4 O9 C25" 139.1(16) . . . . ?
O13 V4 O12 V3 15.9(5) . . . . ?
O13 V5 O10 V1 78.07(19) . . . . ?
O13 V5 O10 C25' -132.1(10) . . . . ?
O13 V5 O14 V2 -9.5(6) . . . . ?
O13 C7 C8 C5 63.2(4) . . . . ?
O13 C7 C8 C6 -64.2(4) . . . . ?
O13 C7 C8 N2 178.0(4) . . . . ?
O13 C7 C8 N2' -177.5(8) . . . . ?
O14 V2 O15 V6 -80.2(2) . . . . ?
O14 V5 O10 V1 -79.7(2) . . . . ?
O14 V5 O10 C25' 70.1(10) . . . . ?
O15 V2 O14 V5 80.0(2) . . . . ?
O15 V6 O16 V3 82.75(19) . . . . ?
O15 V6 O16 C25 -135.7(5) . . . . ?
O16 V3 O12 V4 -81.22(18) . . . . ?
O16 V6 O15 V2 -80.67(19) . . . . ?
O17 V4 O9 V1 -8.0(5) . . . . ?
O17 V4 O9 C25" -153.1(16) . . . . ?
O17 V4 O12 V3 79.39(18) . . . . ?
O17 V6 O15 V2 9.8(5) . . . . ?
O17 V6 O16 V3 -76.71(17) . . . . ?
O17 V6 O16 C25 64.9(5) . . . . ?
O17 C5 C8 C6 64.0(5) . . . . ?
O17 C5 C8 C7 -63.1(5) . . . . ?
O17 C5 C8 N2 178.5(4) . . . . ?
O17 C5 C8 N2' -174.4(13) . . . . ?
O18 V5 O10 V1 18.2(5) . . . . ?
O18 V5 O10 C25' 168.0(10) . . . . ?
O18 V5 O14 V2 -77.5(2) . . . . ?
O18 V6 O15 V2 78.90(19) . . . . ?
O18 V6 O16 V3 -15.0(5) . . . . ?
O18 V6 O16 C25 126.5(6) . . . . ?
O18 C6 C8 C5 -64.6(5) . . . . ?
O18 C6 C8 C7 62.7(5) . . . . ?
O18 C6 C8 N2 -177.5(4) . . . . ?
O18 C6 C8 N2' 170.9(12) . . . . ?
O19 V1 O9 V4 -1.36(15) . . . . ?
O19 V1 O9 C25" 153.2(13) . . . . ?
O19 V1 O10 V5 -1.13(17) . . . . ?
O19 V1 O10 C25' -155.7(10) . . . . ?
O19 V2 O14 V5 -1.1(2) . . . . ?
O19 V2 O15 V6 0.22(17) . . . . ?
O19 V3 O12 V4 -1.69(16) . . . . ?
O19 V3 O16 V6 -0.80(15) . . . . ?
O19 V3 O16 C25 -145.3(6) . . . . ?
O19 V4 O9 V1 1.37(15) . . . . ?
O19 V4 O9 C25" -143.7(16) . . . . ?
O19 V4 O12 V3 1.70(16) . . . . ?
O19 V5 O10 V1 1.14(17) . . . . ?
O19 V5 O10 C25' 151.0(10) . . . . ?
O19 V5 O14 V2 1.1(2) . . . . ?
O19 V6 O15 V2 -0.22(17) . . . . ?
O19 V6 O16 V3 0.80(15) . . . . ?
O19 V6 O16 C25 142.4(5) . . . . ?
C1 C4 N1 O20 -21.6(6) . . . . ?
C1 C4 N1 O21 161.0(5) . . . . ?
C2 C4 N1 O20 -143.4(5) . . . . ?
C2 C4 N1 O21 39.2(6) . . . . ?
C3 C4 N1 O20 98.3(5) . . . . ?
C3 C4 N1 O21 -79.1(6) . . . . ?
C5 C8 N2 O22 -62.4(7) . . . . ?
C5 C8 N2 O23 111.6(9) . . . . ?
C5 C8 N2' O22' 39(3) . . . . ?
C5 C8 N2' O23' -173(2) . . . . ?
C6 C8 N2 O22 56.3(8) . . . . ?
C6 C8 N2 O23 -129.6(8) . . . . ?
C6 C8 N2' O22' 164(2) . . . . ?
C6 C8 N2' O23' -48(3) . . . . ?
C7 C8 N2 O22 177.5(6) . . . . ?
C7 C8 N2 O23 -8.5(10) . . . . ?
C7 C8 N2' O22' -80(3) . . . . ?
C7 C8 N2' O23' 68(3) . . . . ?
N3 C9 C10 C11 179.2(4) . . . . ?
N3 C13 C14 C15 -179.6(6) . . . . ?
N3 C13 C14' C15' -173(2) . . . . ?
N3 C17 C18 C19 -177.3(11) . . . . ?
N3 C17 C18 C19' 168.8(14) . . . . ?
N3 C21 C22 C23 -179.8(7) . . . . ?
N3 C21 C22' C23' -177(2) . . . . ?
C9 N3 C13 C14 62.7(7) . . . . ?
C9 N3 C13 C14' 57(4) . . . . ?
C9 N3 C17 C18 175.7(4) . . . . ?
C9 N3 C21 C22 -59.5(8) . . . . ?
C9 N3 C21 C22' -61(3) . . . . ?
C9 C10 C11 C12 -171.1(5) . . . . ?
C13 N3 C9 C10 66.0(5) . . . . ?
C13 N3 C17 C18 -62.7(5) . . . . ?
C13 N3 C21 C22 179.8(7) . . . . ?
C13 N3 C21 C22' 179(3) . . . . ?
C13 C14 C15 C16 -177.3(7) . . . . ?
C13 C14' C15' C16' -170(4) . . . . ?
C17 N3 C9 C10 -172.4(4) . . . . ?
C17 N3 C13 C14 -55.7(7) . . . . ?
C17 N3 C13 C14' -61(4) . . . . ?
C17 N3 C21 C22 58.9(8) . . . . ?
C17 N3 C21 C22' 58(3) . . . . ?
C17 C18 C19 C20 61.5(17) . . . . ?
C17 C18 C19' C20' 178.6(17) . . . . ?
C21 N3 C9 C10 -50.6(5) . . . . ?
C21 N3 C13 C14 -176.5(6) . . . . ?
C21 N3 C13 C14' 178(4) . . . . ?
C21 N3 C17 C18 53.9(5) . . . . ?
C21 C22 C23 C24 -179.6(10) . . . . ?
C21 C22' C23' C24' 175(4) . . . . ?
